data_7707543
loop_
_publ_author_name
'Gao, Xiang-Jing'
'Zheng, He-Gen'

_publ_section_title
;
 The difference in the CO<sub>2</sub> adsorption capacities of different
 functionalized pillar-layered metal-organic frameworks (MOFs).
;
_journal_issue 26
_journal_name_full 'Dalton transactions (Cambridge, England : 2003)'
_journal_page_first 9310
_journal_page_last 9316
_journal_paper_doi 10.1039/d1dt00498k
_journal_volume 50
_journal_year 2021
_chemical_formula_moiety 'C72 H48 Co2 N6 O9'
_chemical_formula_sum 'C72 H48 Co2 N6 O9'
_chemical_formula_weight 1259.02
_space_group_crystal_system triclinic
_space_group_IT_number 2
_space_group_name_Hall '-P 1'
_space_group_name_H-M_alt 'P -1'
_atom_sites_solution_hydrogens mixed
_audit_creation_method SHELXL-2014/7
_audit_update_record
;
2021-02-05 deposited with the CCDC.	2021-05-31 downloaded from the CCDC.
;
_cell_angle_alpha 78.3560(10)
_cell_angle_beta 87.5780(10)
_cell_angle_gamma 86.226(2)
_cell_formula_units_Z 2
_cell_length_a 15.6660(6)
_cell_length_b 16.2798(7)
_cell_length_c 17.3799(7)
_cell_measurement_reflns_used 9005
_cell_measurement_temperature 193(2)
_cell_measurement_theta_max 53.81
_cell_measurement_theta_min 3.39
_cell_volume 4330.0(3)
_computing_structure_refinement 'SHELXL-2014/7 (Sheldrick, 2014)'
_computing_structure_solution 'SHELXT 2014/4 (Sheldrick, 2014)'
_diffrn_ambient_temperature 193(2)
_diffrn_measured_fraction_theta_full 0.993
_diffrn_measured_fraction_theta_max 0.991
_diffrn_measurement_device_type 'Bruker APEX-II CCD'
_diffrn_measurement_method '\f and \w scans'
_diffrn_radiation_type GaK\a
_diffrn_radiation_wavelength 1.34139
_diffrn_reflns_av_R_equivalents 0.0542
_diffrn_reflns_av_unetI/netI 0.0540
_diffrn_reflns_Laue_measured_fraction_full 0.993
_diffrn_reflns_Laue_measured_fraction_max 0.991
_diffrn_reflns_limit_h_max 18
_diffrn_reflns_limit_h_min -18
_diffrn_reflns_limit_k_max 19
_diffrn_reflns_limit_k_min -19
_diffrn_reflns_limit_l_max 18
_diffrn_reflns_limit_l_min -20
_diffrn_reflns_number 56757
_diffrn_reflns_point_group_measured_fraction_full 0.993
_diffrn_reflns_point_group_measured_fraction_max 0.991
_diffrn_reflns_theta_full 53.594
_diffrn_reflns_theta_max 53.883
_diffrn_reflns_theta_min 2.415
_exptl_absorpt_coefficient_mu 2.313
_exptl_absorpt_correction_T_max 0.561
_exptl_absorpt_correction_T_min 0.525
_exptl_absorpt_correction_type multi-scan
_exptl_absorpt_process_details
;
SADABS-2016/2 (Bruker,2016/2) was used for absorption correction.
wR2(int) was 0.1075 before and 0.0698 after correction.
The Ratio of minimum to maximum transmission is 0.6695.
The \l/2 correction factor is Not present.
;
_exptl_crystal_colour red
_exptl_crystal_density_diffrn 0.966
_exptl_crystal_description blocky
_exptl_crystal_F_000 1296
_exptl_crystal_size_max 0.3
_exptl_crystal_size_mid 0.28
_exptl_crystal_size_min 0.25
_refine_diff_density_max 0.766
_refine_diff_density_min -0.464
_refine_diff_density_rms 0.068
_refine_ls_extinction_method none
_refine_ls_goodness_of_fit_ref 1.042
_refine_ls_hydrogen_treatment constr
_refine_ls_matrix_type full
_refine_ls_number_parameters 1159
_refine_ls_number_reflns 15701
_refine_ls_number_restraints 36
_refine_ls_restrained_S_all 1.043
_refine_ls_R_factor_all 0.0781
_refine_ls_R_factor_gt 0.0654
_refine_ls_shift/su_max 0.001
_refine_ls_shift/su_mean 0.000
_refine_ls_structure_factor_coef Fsqd
_refine_ls_weighting_details 'w=1/[\s^2^(Fo^2^)+(0.1279P)^2^+3.3066P] where P=(Fo^2^+2Fc^2^)/3'
_refine_ls_weighting_scheme calc
_refine_ls_wR_factor_gt 0.2069
_refine_ls_wR_factor_ref 0.2185
_reflns_Friedel_coverage 0.000
_reflns_number_gt 12294
_reflns_number_total 15701
_reflns_threshold_expression 'I > 2\s(I)'
_cod_data_source_file d1dt00498k2.cif
_cod_data_source_block 8
_cod_depositor_comments 'Adding full bibliography for 7707542--7707549.cif.'
_cod_database_code 7707543
_shelx_shelxl_version_number 2014/7
_shelx_space_group_comment
;
The symmetry employed for this shelxl refinement is uniquely defined
by the following loop, which should always be used as a source of
symmetry information in preference to the above space-group names.
They are only intended as comments.
;
_shelx_estimated_absorpt_t_min 0.6282
_shelx_estimated_absorpt_t_max 0.7506

loop_
_space_group_symop_operation_xyz
'x, y, z'
'-x, -y, -z'

loop_
_atom_site_label
_atom_site_type_symbol
_atom_site_fract_x
_atom_site_fract_y
_atom_site_fract_z
_atom_site_U_iso_or_equiv
_atom_site_adp_type
_atom_site_occupancy
_atom_site_site_symmetry_order
_atom_site_calc_flag
_atom_site_refinement_flags_posn
_atom_site_refinement_flags_adp
_atom_site_refinement_flags_occupancy
_atom_site_disorder_assembly
_atom_site_disorder_group
Co1 Co 0.62878(2) 0.83680(3) 0.06999(2) 0.03153(14) Uani 1 1 d . . . . .
Co2 Co 0.61444(3) -0.33772(3) 0.92854(2) 0.03397(15) Uani 1 1 d . . . . .
O2 O 0.61245(14) 0.59914(14) 0.04206(12) 0.0410(5) Uani 1 1 d . . . . .
O6 O 0.63116(13) -0.09887(14) 0.95628(11) 0.0385(5) Uani 1 1 d . . . . .
O1 O 0.64257(15) 0.71002(14) 0.08924(13) 0.0447(5) Uani 1 1 d . . . . .
O3 O 0.61932(16) -0.04620(14) 0.11435(12) 0.0479(6) Uani 1 1 d . . . . .
O5 O 0.60649(16) -0.21090(14) 0.90970(12) 0.0469(6) Uani 1 1 d . . . . .
O7 O 0.61668(16) 0.54513(15) 0.88426(12) 0.0500(6) Uani 1 1 d . . . . .
O4 O 0.62570(18) -0.16762(14) 0.19596(13) 0.0514(6) Uani 1 1 d . . . . .
O8 O 0.62007(19) 0.66582(16) 0.80257(13) 0.0577(7) Uani 1 1 d . . . . .
N3 N 0.47780(17) -0.33245(17) 0.93088(15) 0.0382(6) Uani 1 1 d . . . . .
N1 N 0.49298(16) 0.83401(17) 0.07010(15) 0.0402(6) Uani 1 1 d . . . . .
N2 N -0.23425(17) 0.83841(18) 0.06643(18) 0.0460(7) Uani 1 1 d . . . . .
C33 C 0.62620(18) 0.63518(19) 0.09783(17) 0.0339(6) Uani 1 1 d . . . . .
C72 C 0.61921(18) -0.1352(2) 0.90109(17) 0.0348(6) Uani 1 1 d . . . . .
N4 N -0.24875(19) -0.3396(2) 0.9295(2) 0.0562(8) Uani 1 1 d . . . . .
C5 C 0.4460(2) 0.8902(2) 0.02014(18) 0.0374(7) Uani 1 1 d . . . . .
H5 H 0.4748 0.9314 -0.0166 0.045 Uiso 1 1 calc R U . . .
C19 C 0.2984(2) -0.3337(2) 0.9291(2) 0.0466(8) Uani 1 1 d . . . . .
C18 C 0.3463(2) -0.3913(2) 0.9815(2) 0.0442(8) Uani 1 1 d . . . . .
H18 H 0.3185 -0.4330 1.0185 0.053 Uiso 1 1 calc R U . . .
C17 C 0.4338(2) -0.3892(2) 0.98100(19) 0.0428(7) Uani 1 1 d . . . . .
H17 H 0.4647 -0.4301 1.0180 0.051 Uiso 1 1 calc R U . . .
C4 C 0.3582(2) 0.8919(2) 0.01886(19) 0.0397(7) Uani 1 1 d . . . . .
H4 H 0.3282 0.9333 -0.0184 0.048 Uiso 1 1 calc R U . . .
C65 C 0.6222(3) -0.0881(2) 0.1827(2) 0.0556(10) Uani 1 1 d . . . . .
C9 C 0.0397(2) 0.8399(3) 0.0670(3) 0.0620(11) Uani 1 1 d . . . . .
O9 O 0.4383(3) 0.2565(2) 0.5029(2) 0.0444(11) Uani 0.5 1 d . . P A 1
C21 C 0.4319(2) -0.2755(2) 0.8805(2) 0.0530(9) Uani 1 1 d . . . . .
H21 H 0.4614 -0.2337 0.8451 0.064 Uiso 1 1 calc R U . . .
C3 C 0.3135(2) 0.8337(2) 0.0717(2) 0.0478(8) Uani 1 1 d . . . . .
C69 C 0.6192(3) -0.0840(2) 0.81987(19) 0.0555(10) Uani 1 1 d . . . . .
C6 C 0.2188(2) 0.8345(2) 0.0713(2) 0.0502(9) Uani 1 1 d . . . . .
C22 C 0.2035(2) -0.3356(2) 0.9271(3) 0.0550(9) Uani 1 1 d . . . . .
C34 C 0.6244(3) 0.5837(2) 0.17844(19) 0.0545(10) Uani 1 1 d . . . . .
C14 C -0.0547(2) 0.8397(3) 0.0669(3) 0.0581(10) Uani 1 1 d . . . . .
C52 C 0.6196(3) 0.5874(2) 0.81609(19) 0.0573(10) Uani 1 1 d . . . . .
C20 C 0.3453(2) -0.2740(3) 0.8772(3) 0.0629(11) Uani 1 1 d . . . . .
H20 H 0.3162 -0.2323 0.8395 0.075 Uiso 1 1 calc R U . . .
C1 C 0.4504(2) 0.7776(3) 0.1213(3) 0.0655(12) Uani 1 1 d . . . . .
H1 H 0.4823 0.7373 0.1580 0.079 Uiso 1 1 calc R U . . .
O9' O 0.8011(3) 0.2436(3) 0.4952(2) 0.0444(10) Uani 0.5 1 d . . P B 2
C11 C 0.1765(2) 0.8581(2) 0.0009(3) 0.0557(9) Uani 1 1 d . . . . .
H11 H 0.2090 0.8729 -0.0467 0.067 Uiso 1 1 calc R U . . .
C10 C 0.0876(2) 0.8606(3) -0.0017(3) 0.0591(10) Uani 1 1 d . . . . .
H10 H 0.0602 0.8765 -0.0506 0.071 Uiso 0.75 1 calc R U P C 6
C16 C -0.1910(2) 0.8986(2) 0.0199(2) 0.0556(9) Uani 1 1 d . . . . .
H16 H -0.2227 0.9417 -0.0142 0.067 Uiso 1 1 calc R U . . .
C68' C 0.6347(7) 0.0041(10) 0.8064(10) 0.042(3) Uani 0.5 1 d . . P B 2
H68' H 0.6361 0.0308 0.8501 0.050 Uiso 0.5 1 calc R U P B 2
C30 C -0.0698(3) -0.3387(3) 0.9307(3) 0.0691(12) Uani 1 1 d . . . . .
C23 C 0.1563(3) -0.3585(3) 0.9983(3) 0.0647(11) Uani 1 1 d . . . . .
H23 H 0.1859 -0.3725 1.0463 0.078 Uiso 0.85 1 calc R U P D 10
C15 C -0.1035(2) 0.9018(3) 0.0185(3) 0.0608(10) Uani 1 1 d . . . . .
H15 H -0.0765 0.9464 -0.0154 0.073 Uiso 1 1 calc R U . . .
C25 C 0.0249(3) -0.3394(3) 0.9297(3) 0.0699(12) Uani 1 1 d . . . . .
C35' C 0.6249(9) 0.5025(9) 0.1953(8) 0.039(3) Uani 0.5 1 d . . P B 2
H35' H 0.6133 0.4741 0.1546 0.046 Uiso 0.5 1 calc R U P B 2
C7 C 0.1703(3) 0.8116(4) 0.1390(3) 0.0856(16) Uani 1 1 d . . . . .
H7 H 0.1975 0.7940 0.1880 0.103 Uiso 0.35 1 calc R U P E 4
C12 C -0.1869(3) 0.7782(3) 0.1113(3) 0.0753(14) Uani 1 1 d . . . . .
H12 H -0.2157 0.7343 0.1448 0.090 Uiso 1 1 calc R U . . .
C24 C 0.0688(3) -0.3611(3) 1.0002(3) 0.0729(12) Uani 1 1 d . . . . .
H24 H 0.0384 -0.3774 1.0488 0.087 Uiso 0.85 1 calc R U P F 9
C2 C 0.3626(2) 0.7746(3) 0.1236(3) 0.0712(13) Uani 1 1 d . . . . .
H2 H 0.3356 0.7324 0.1607 0.085 Uiso 1 1 calc R U . . .
C13 C -0.0979(3) 0.7750(3) 0.1125(4) 0.0849(16) Uani 1 1 d . . . . .
H13 H -0.0673 0.7291 0.1443 0.102 Uiso 1 1 calc R U . . .
C8 C 0.0819(3) 0.8138(4) 0.1363(3) 0.0919(18) Uani 1 1 d . . . . .
H8 H 0.0495 0.7969 0.1836 0.110 Uiso 0.9 1 calc R U P G 5
C32 C -0.2064(3) -0.2764(3) 0.8897(4) 0.0935(18) Uani 1 1 d . . . . .
H32 H -0.2379 -0.2299 0.8597 0.112 Uiso 1 1 calc R U . . .
C28 C -0.2032(3) -0.3987(3) 0.9785(3) 0.0728(12) Uani 1 1 d . . . . .
H28 H -0.2330 -0.4407 1.0133 0.087 Uiso 1 1 calc R U . . .
C27 C 0.1589(3) -0.3121(4) 0.8625(3) 0.100(2) Uani 1 1 d . . . . .
H27 H 0.1886 -0.2948 0.8137 0.120 Uiso 0.45 1 calc R U P H 7
C29 C -0.1151(3) -0.4015(3) 0.9810(3) 0.0795(14) Uani 1 1 d . . . . .
H29 H -0.0853 -0.4452 1.0161 0.095 Uiso 1 1 calc R U . . .
C26 C 0.0709(3) -0.3118(4) 0.8634(3) 0.0981(19) Uani 1 1 d . . . . .
H26 H 0.0418 -0.2916 0.8158 0.118 Uiso 0.85 1 calc R U P I 8
C39' C 0.6577(5) 0.6273(6) 0.2404(5) 0.0418(19) Uani 0.5 1 d . . P B 2
H39' H 0.6694 0.6851 0.2282 0.050 Uiso 0.5 1 calc R U P B 2
C50' C 0.6364(6) 0.4644(5) 0.7570(5) 0.0448(18) Uani 0.5 1 d . . P B 2
H50' H 0.6183 0.4328 0.8065 0.054 Uiso 0.5 1 calc R U P B 2
C31 C -0.1182(3) -0.2747(3) 0.8897(4) 0.098(2) Uani 1 1 d . . . . .
H31 H -0.0913 -0.2273 0.8601 0.118 Uiso 1 1 calc R U . . .
C60' C 0.6897(6) -0.0561(5) 0.3838(4) 0.0563(19) Uani 0.5 1 d . . P B 2
H60' H 0.7079 -0.0897 0.4322 0.068 Uiso 0.5 1 calc R U P B 2
C43' C 0.7378(5) 0.3510(4) 0.5571(3) 0.0452(16) Uani 0.5 1 d . . P B 2
H43' H 0.7560 0.3203 0.6067 0.054 Uiso 0.5 1 calc R U P B 2
C42' C 0.6943(5) 0.4309(4) 0.5510(4) 0.0444(15) Uani 0.5 1 d . . P B 2
C59' C 0.6765(5) 0.0326(4) 0.3765(4) 0.0443(15) Uani 0.5 1 d . . P B 2
C45 C 0.5109(5) 0.3652(4) 0.4182(4) 0.0457(16) Uani 0.5 1 d . . P A 1
H45 H 0.4957 0.3442 0.3738 0.055 Uiso 0.5 1 calc R U P A 1
C57' C 0.6928(5) 0.0697(4) 0.4457(4) 0.0466(16) Uani 0.5 1 d . . P B 2
C60 C 0.5635(6) -0.0575(5) 0.3885(4) 0.059(2) Uani 0.5 1 d . . P A 1
H60 H 0.5524 -0.0907 0.4391 0.071 Uiso 0.5 1 calc R U P A 1
C58' C 0.7355(5) 0.1421(4) 0.4374(4) 0.0432(15) Uani 0.5 1 d . . P B 2
H58' H 0.7531 0.1709 0.3866 0.052 Uiso 0.5 1 calc R U P B 2
C71' C 0.6626(5) -0.0770(4) 0.6820(4) 0.0470(16) Uani 0.5 1 d . . P B 2
H71' H 0.6744 -0.1063 0.6403 0.056 Uiso 0.5 1 calc R U P B 2
C48' C 0.6767(5) 0.5946(4) 0.6775(4) 0.0497(17) Uani 0.5 1 d . . P B 2
H48' H 0.6846 0.6529 0.6720 0.060 Uiso 0.5 1 calc R U P B 2
C47' C 0.6927(5) 0.5553(4) 0.6136(4) 0.0539(18) Uani 0.5 1 d . . P B 2
H47' H 0.7135 0.5865 0.5650 0.065 Uiso 0.5 1 calc R U P B 2
C54' C 0.7299(5) 0.1318(4) 0.5769(4) 0.0451(15) Uani 0.5 1 d . . P B 2
H54' H 0.7439 0.1530 0.6215 0.054 Uiso 0.5 1 calc R U P B 2
C40 C 0.5581(5) 0.4362(4) 0.4089(4) 0.0476(16) Uani 0.5 1 d . . P A 1
C59 C 0.5643(5) 0.0306(4) 0.3794(4) 0.0487(16) Uani 0.5 1 d . . P A 1
C56' C 0.6672(5) 0.0290(4) 0.5206(4) 0.0492(17) Uani 0.5 1 d . . P B 2
H56' H 0.6361 -0.0202 0.5263 0.059 Uiso 0.5 1 calc R U P B 2
C46 C 0.5690(5) 0.4625(5) 0.6212(4) 0.0524(18) Uani 0.5 1 d . . P A 1
C44' C 0.7534(5) 0.3183(4) 0.4902(4) 0.0437(15) Uani 0.5 1 d . . P B 2
C45' C 0.7287(5) 0.3636(4) 0.4168(4) 0.0466(16) Uani 0.5 1 d . . P B 2
H45' H 0.7405 0.3404 0.3713 0.056 Uiso 0.5 1 calc R U P B 2
C38' C 0.6701(5) 0.5795(4) 0.3148(4) 0.0454(16) Uani 0.5 1 d . . P B 2
H38' H 0.6835 0.6064 0.3561 0.054 Uiso 0.5 1 calc R U P B 2
C55' C 0.6861(5) 0.0586(4) 0.5874(4) 0.0461(16) Uani 0.5 1 d . . P B 2
C46' C 0.6783(5) 0.4702(4) 0.6210(4) 0.0480(16) Uani 0.5 1 d . . P B 2
C42 C 0.5522(6) 0.4263(4) 0.5510(4) 0.0519(18) Uani 0.5 1 d . . P A 1
C57 C 0.5469(5) 0.0698(4) 0.4483(4) 0.0481(16) Uani 0.5 1 d . . P A 1
C36 C 0.5802(6) 0.4477(5) 0.2623(4) 0.0537(19) Uani 0.5 1 d . . P A 1
H36 H 0.5702 0.3897 0.2694 0.064 Uiso 0.5 1 calc R U P A 1
C54 C 0.5078(5) 0.1369(4) 0.5836(4) 0.0478(16) Uani 0.5 1 d . . P A 1
H54 H 0.4925 0.1596 0.6288 0.057 Uiso 0.5 1 calc R U P A 1
C51 C 0.5768(6) 0.4158(4) 0.6949(4) 0.0512(18) Uani 0.5 1 d . . P A 1
H51 H 0.5734 0.3566 0.7035 0.061 Uiso 0.5 1 calc R U P A 1
C36' C 0.6414(6) 0.4541(4) 0.2699(4) 0.0473(17) Uani 0.5 1 d . . P B 2
H36' H 0.6377 0.3949 0.2795 0.057 Uiso 0.5 1 calc R U P B 2
C44 C 0.4859(5) 0.3247(4) 0.4947(4) 0.0460(15) Uani 0.5 1 d . . P A 1
C53' C 0.7528(4) 0.1734(4) 0.5042(4) 0.0426(14) Uani 0.5 1 d . . P B 2
C41' C 0.6697(5) 0.4742(4) 0.4771(4) 0.0500(17) Uani 0.5 1 d . . P B 2
H41' H 0.6398 0.5276 0.4728 0.060 Uiso 0.5 1 calc R U P B 2
C58 C 0.5025(5) 0.1488(4) 0.4419(4) 0.0474(16) Uani 0.5 1 d . . P A 1
H58 H 0.4853 0.1798 0.3921 0.057 Uiso 0.5 1 calc R U P A 1
C56 C 0.5736(5) 0.0283(4) 0.5238(4) 0.0482(16) Uani 0.5 1 d . . P A 1
H56 H 0.6064 -0.0236 0.5285 0.058 Uiso 0.5 1 calc R U P A 1
C41 C 0.5790(5) 0.4646(4) 0.4753(4) 0.0510(17) Uani 0.5 1 d . . P A 1
H41 H 0.6130 0.5119 0.4691 0.061 Uiso 0.5 1 calc R U P A 1
C71 C 0.5809(5) -0.0762(4) 0.6828(4) 0.0508(18) Uani 0.5 1 d . . P A 1
H71 H 0.5749 -0.1030 0.6398 0.061 Uiso 0.5 1 calc R U P A 1
C43 C 0.5056(5) 0.3524(4) 0.5600(4) 0.0480(16) Uani 0.5 1 d . . P A 1
H43 H 0.4887 0.3231 0.6108 0.058 Uiso 0.5 1 calc R U P A 1
C64' C 0.6503(5) 0.0801(4) 0.3062(4) 0.0458(16) Uani 0.5 1 d . . P B 2
H64' H 0.6411 0.1392 0.3006 0.055 Uiso 0.5 1 calc R U P B 2
C67' C 0.6475(6) 0.0512(4) 0.7310(4) 0.0483(17) Uani 0.5 1 d . . P B 2
H67' H 0.6453 0.1108 0.7229 0.058 Uiso 0.5 1 calc R U P B 2
C64 C 0.5787(6) 0.0769(4) 0.3049(4) 0.0500(17) Uani 0.5 1 d . . P A 1
H64 H 0.5788 0.1363 0.2969 0.060 Uiso 0.5 1 calc R U P A 1
C61 C 0.5784(6) -0.0956(5) 0.3261(4) 0.061(2) Uani 0.5 1 d . . P A 1
H61 H 0.5777 -0.1550 0.3335 0.073 Uiso 0.5 1 calc R U P A 1
N5 N 0.2064(5) 0.7949(6) 0.2143(5) 0.126(3) Uani 0.65 1 d . U P J 3
H5A H 0.2603 0.7747 0.2117 0.152 Uiso 0.65 1 d R U P J 3
H5B H 0.2057 0.8417 0.2332 0.152 Uiso 0.65 1 d R U P J 3
C66' C 0.6637(5) 0.0113(4) 0.6670(4) 0.0461(16) Uani 0.5 1 d . . P B 2
C37 C 0.5798(5) 0.4840(4) 0.3289(4) 0.0463(16) Uani 0.5 1 d . . P A 1
C40' C 0.6868(5) 0.4428(4) 0.4099(4) 0.0474(16) Uani 0.5 1 d . . P B 2
C61' C 0.6762(5) -0.0936(4) 0.3214(4) 0.0504(17) Uani 0.5 1 d . . P B 2
H61' H 0.6854 -0.1527 0.3266 0.060 Uiso 0.5 1 calc R U P B 2
C47 C 0.5730(7) 0.5515(5) 0.6096(4) 0.076(3) Uani 0.5 1 d . . P A 1
H47 H 0.5659 0.5857 0.5588 0.092 Uiso 0.5 1 calc R U P A 1
C38 C 0.5966(7) 0.5698(5) 0.3166(4) 0.061(2) Uani 0.5 1 d . . P A 1
H38 H 0.5957 0.5963 0.3606 0.074 Uiso 0.5 1 calc R U P A 1
C51' C 0.6497(6) 0.4256(4) 0.6930(4) 0.0494(17) Uani 0.5 1 d . . P B 2
H51' H 0.6391 0.3679 0.6986 0.059 Uiso 0.5 1 calc R U P B 2
C53 C 0.4844(5) 0.1805(4) 0.5091(4) 0.0487(16) Uani 0.5 1 d . . P A 1
C37' C 0.6636(5) 0.4935(4) 0.3304(4) 0.0460(16) Uani 0.5 1 d . . P B 2
C55 C 0.5540(5) 0.0598(4) 0.5909(4) 0.0517(18) Uani 0.5 1 d . . P A 1
C66 C 0.5747(5) 0.0102(4) 0.6694(4) 0.0482(16) Uani 0.5 1 d . . P A 1
C48 C 0.5871(7) 0.5868(5) 0.6716(4) 0.074(3) Uani 0.5 1 d . . P A 1
H48 H 0.5912 0.6459 0.6635 0.089 Uiso 0.5 1 calc R U P A 1
N6 N 0.1997(6) -0.3028(8) 0.7865(5) 0.136(3) Uani 0.65 1 d . U P K 6
H6A H 0.2385 -0.2624 0.7795 0.163 Uiso 0.65 1 d R U P K 6
H6B H 0.2299 -0.3502 0.7772 0.163 Uiso 0.65 1 d R U P K 6
C67 C 0.5845(6) 0.0482(5) 0.7341(4) 0.0500(17) Uani 0.5 1 d . . P A 1
H67 H 0.5805 0.1078 0.7266 0.060 Uiso 0.5 1 calc R U P A 1
C70 C 0.5957(6) -0.1261(5) 0.7568(5) 0.0451(18) Uani 0.5 1 d . . P A 1
H70 H 0.5909 -0.1852 0.7662 0.054 Uiso 0.5 1 calc R U P A 1
C70' C 0.6444(6) -0.1217(5) 0.7572(4) 0.0387(16) Uani 0.5 1 d . . P B 2
H70' H 0.6495 -0.1813 0.7661 0.046 Uiso 0.5 1 calc R U P B 2
C50 C 0.5897(6) 0.4542(6) 0.7586(5) 0.0469(19) Uani 0.5 1 d . . P A 1
H50 H 0.5941 0.4208 0.8100 0.056 Uiso 0.5 1 calc R U P A 1
C39 C 0.6144(7) 0.6167(6) 0.2427(6) 0.053(2) Uani 0.5 1 d . . P A 1
H39 H 0.6198 0.6753 0.2375 0.064 Uiso 0.5 1 calc R U P A 1
C35 C 0.5945(10) 0.4923(11) 0.1870(10) 0.055(4) Uani 0.5 1 d . . P A 1
H35 H 0.5866 0.4686 0.1424 0.066 Uiso 0.5 1 calc R U P A 1
C63 C 0.5932(6) 0.0373(6) 0.2407(5) 0.045(2) Uani 0.5 1 d . . P A 1
H63 H 0.6020 0.0702 0.1896 0.054 Uiso 0.5 1 calc R U P A 1
C63' C 0.6373(6) 0.0425(6) 0.2430(5) 0.043(2) Uani 0.5 1 d . . P B 2
H63' H 0.6201 0.0762 0.1943 0.052 Uiso 0.5 1 calc R U P B 2
C68 C 0.5995(7) 0.0016(11) 0.8075(10) 0.042(3) Uani 0.5 1 d . . P A 1
H68 H 0.5963 0.0287 0.8512 0.051 Uiso 0.5 1 calc R U P A 1
N5B N 0.0539(13) 0.8835(13) -0.0866(12) 0.102(6) Uani 0.25 1 d . U P L 5
H5BA H -0.0019 0.9095 -0.0889 0.123 Uiso 0.25 1 d R U P L 5
H5BB H 0.0504 0.8345 -0.1070 0.123 Uiso 0.25 1 d R U P L 5
N6A N 0.026(2) -0.391(2) 1.0831(18) 0.145(11) Uani 0.2 1 d . U P M 7
H6AA H -0.0028 -0.4376 1.0835 0.174 Uiso 0.2 1 d R U P M 7
H6AB H -0.0114 -0.3490 1.0942 0.174 Uiso 0.2 1 d R U P M 7
N6B N 0.184(2) -0.372(2) 1.077(2) 0.110(11) Uani 0.15 1 d . U P N 8
H6BA H 0.1725 -0.3278 1.1040 0.132 Uiso 0.15 1 d R U P N 8
H6BB H 0.1599 -0.4181 1.1111 0.132 Uiso 0.15 1 d R U P N 8
N5A N 0.041(3) 0.790(4) 0.209(3) 0.110(16) Uani 0.1 1 d . U P O 4
H5AA H 0.0328 0.7355 0.2169 0.132 Uiso 0.1 1 d R U P O 4
H5AB H 0.0713 0.7987 0.2492 0.132 Uiso 0.1 1 d R U P O 4
C62 C 0.5949(6) -0.0476(5) 0.2506(4) 0.0440(16) Uani 0.5 1 d . . P A 1
C49' C 0.6492(6) 0.5484(4) 0.7487(4) 0.0431(16) Uani 0.5 1 d . . P B 2
C62' C 0.6491(5) -0.0441(4) 0.2504(4) 0.0384(15) Uani 0.5 1 d . . P B 2
C49 C 0.5959(6) 0.5387(5) 0.7472(4) 0.0474(17) Uani 0.5 1 d . . P A 1

loop_
_atom_site_aniso_label
_atom_site_aniso_U_11
_atom_site_aniso_U_22
_atom_site_aniso_U_33
_atom_site_aniso_U_23
_atom_site_aniso_U_13
_atom_site_aniso_U_12
Co1 0.0311(2) 0.0403(3) 0.0222(2) -0.00285(17) -0.00214(16) -0.00447(17)
Co2 0.0337(2) 0.0414(3) 0.0242(2) 0.00088(18) -0.00221(17) -0.00502(18)
O2 0.0497(13) 0.0460(12) 0.0266(11) -0.0018(9) -0.0069(9) -0.0108(10)
O6 0.0436(12) 0.0489(12) 0.0227(10) -0.0035(9) -0.0012(8) -0.0102(9)
O1 0.0560(14) 0.0432(13) 0.0342(12) -0.0050(10) -0.0014(10) -0.0070(10)
O3 0.0696(16) 0.0467(13) 0.0258(11) -0.0049(10) -0.0016(10) 0.0026(11)
O5 0.0630(15) 0.0459(13) 0.0309(12) -0.0033(10) -0.0011(10) -0.0102(11)
O7 0.0686(16) 0.0519(14) 0.0268(11) -0.0032(10) -0.0008(10) 0.0028(11)
O4 0.0829(18) 0.0404(13) 0.0301(12) -0.0061(10) -0.0044(11) 0.0014(12)
O8 0.090(2) 0.0482(15) 0.0306(12) -0.0032(11) 0.0059(12) 0.0084(13)
N3 0.0372(14) 0.0435(15) 0.0321(13) -0.0034(11) -0.0024(11) -0.0016(11)
N1 0.0346(13) 0.0498(16) 0.0322(13) 0.0022(12) -0.0029(11) -0.0046(11)
N2 0.0362(14) 0.0463(16) 0.0519(17) 0.0001(13) -0.0034(12) -0.0060(12)
C33 0.0308(14) 0.0402(17) 0.0279(15) -0.0006(12) -0.0028(11) 0.0011(12)
C72 0.0319(15) 0.0435(17) 0.0268(15) -0.0020(13) 0.0010(11) -0.0024(12)
N4 0.0371(15) 0.0582(19) 0.063(2) 0.0111(15) -0.0031(14) -0.0012(13)
C5 0.0388(16) 0.0389(16) 0.0327(16) -0.0021(13) 0.0006(12) -0.0058(13)
C19 0.0366(17) 0.050(2) 0.052(2) -0.0064(16) -0.0038(15) -0.0030(14)
C18 0.0379(17) 0.0506(19) 0.0422(18) -0.0032(15) -0.0006(14) -0.0076(14)
C17 0.0418(18) 0.0489(19) 0.0352(17) -0.0013(14) -0.0032(13) -0.0051(14)
C4 0.0373(16) 0.0419(17) 0.0378(17) -0.0023(14) -0.0051(13) -0.0020(13)
C65 0.093(3) 0.043(2) 0.0287(17) -0.0055(15) -0.0007(17) 0.0046(18)
C9 0.0369(19) 0.061(2) 0.083(3) 0.001(2) -0.0086(19) -0.0033(17)
O9 0.093(4) 0.0138(18) 0.023(2) 0.0045(15) -0.003(2) -0.0019(19)
C21 0.0427(19) 0.049(2) 0.058(2) 0.0132(17) -0.0054(16) -0.0063(15)
C3 0.0341(17) 0.052(2) 0.052(2) 0.0031(16) -0.0034(14) -0.0052(14)
C69 0.097(3) 0.0425(19) 0.0245(16) -0.0038(14) -0.0021(17) 0.0073(18)
C6 0.0317(17) 0.052(2) 0.062(2) -0.0011(17) -0.0017(15) -0.0032(14)
C22 0.0385(19) 0.053(2) 0.070(3) -0.0043(19) -0.0067(17) -0.0019(15)
C34 0.087(3) 0.045(2) 0.0266(17) -0.0035(15) 0.0008(16) 0.0161(18)
C14 0.0353(18) 0.057(2) 0.079(3) -0.003(2) -0.0040(17) -0.0076(16)
C52 0.089(3) 0.053(2) 0.0254(17) -0.0041(15) 0.0034(17) 0.0180(19)
C20 0.042(2) 0.058(2) 0.076(3) 0.016(2) -0.0104(19) -0.0027(17)
C1 0.0353(18) 0.080(3) 0.062(2) 0.031(2) -0.0024(17) -0.0002(18)
O9' 0.065(3) 0.032(2) 0.036(2) -0.0051(18) -0.001(2) -0.004(2)
C11 0.0397(19) 0.061(2) 0.067(2) -0.0124(19) -0.0018(17) -0.0055(16)
C10 0.043(2) 0.057(2) 0.077(3) -0.009(2) -0.0112(19) -0.0042(17)
C16 0.0433(19) 0.052(2) 0.068(3) -0.0026(18) -0.0064(17) -0.0014(16)
C68' 0.058(7) 0.036(4) 0.030(4) -0.006(3) 0.002(6) 0.003(6)
C30 0.041(2) 0.062(3) 0.098(3) 0.000(2) -0.009(2) -0.0062(18)
C23 0.045(2) 0.073(3) 0.076(3) -0.012(2) -0.0015(19) -0.0074(19)
C15 0.0399(19) 0.056(2) 0.083(3) -0.004(2) 0.0006(19) -0.0094(16)
C25 0.041(2) 0.064(3) 0.098(4) 0.002(2) -0.007(2) -0.0075(18)
C35' 0.068(8) 0.034(5) 0.016(4) -0.007(3) -0.002(5) -0.010(5)
C7 0.042(2) 0.125(4) 0.072(3) 0.025(3) -0.008(2) -0.011(2)
C12 0.043(2) 0.078(3) 0.090(3) 0.021(3) -0.008(2) -0.013(2)
C24 0.049(2) 0.072(3) 0.096(4) -0.012(3) 0.000(2) -0.007(2)
C2 0.0371(19) 0.078(3) 0.078(3) 0.034(2) 0.0000(19) -0.0057(18)
C13 0.048(2) 0.079(3) 0.113(4) 0.019(3) -0.014(2) -0.002(2)
C8 0.043(2) 0.134(5) 0.082(3) 0.020(3) 0.001(2) -0.012(3)
C32 0.048(2) 0.086(3) 0.123(5) 0.033(3) 0.004(3) -0.002(2)
C28 0.052(2) 0.069(3) 0.088(3) 0.007(2) -0.005(2) -0.009(2)
C27 0.046(2) 0.173(6) 0.062(3) 0.018(3) -0.001(2) -0.005(3)
C29 0.053(2) 0.069(3) 0.107(4) 0.007(3) -0.013(2) -0.005(2)
C26 0.050(3) 0.154(6) 0.079(3) 0.007(3) -0.012(2) -0.002(3)
C39' 0.050(5) 0.045(5) 0.030(4) -0.006(3) -0.002(4) -0.007(4)
C50' 0.065(5) 0.042(4) 0.024(3) 0.000(3) 0.002(4) -0.003(4)
C31 0.053(3) 0.076(3) 0.145(5) 0.023(3) 0.009(3) -0.004(2)
C60' 0.091(6) 0.047(4) 0.028(3) 0.001(3) -0.006(3) -0.004(4)
C43' 0.072(5) 0.040(3) 0.022(3) 0.002(3) -0.003(3) -0.006(3)
C42' 0.068(4) 0.038(3) 0.026(3) -0.003(3) -0.002(3) 0.000(3)
C59' 0.066(4) 0.042(4) 0.025(3) -0.006(3) 0.001(3) -0.007(3)
C45 0.070(5) 0.040(3) 0.027(3) -0.003(3) -0.006(3) -0.006(3)
C57' 0.074(5) 0.040(4) 0.025(3) -0.004(3) -0.005(3) -0.001(3)
C60 0.102(6) 0.045(4) 0.027(3) -0.003(3) 0.006(4) 0.000(4)
C58' 0.066(4) 0.039(3) 0.026(3) -0.009(3) 0.002(3) 0.000(3)
C71' 0.075(5) 0.042(4) 0.022(3) 0.000(3) -0.002(3) -0.005(3)
C48' 0.073(5) 0.043(4) 0.032(3) -0.006(3) 0.005(3) -0.004(3)
C47' 0.088(6) 0.041(4) 0.030(3) -0.005(3) 0.007(3) -0.003(4)
C54' 0.067(4) 0.041(3) 0.027(3) -0.010(3) -0.005(3) 0.007(3)
C40 0.073(5) 0.042(4) 0.025(3) -0.002(3) -0.001(3) -0.002(3)
C59 0.068(5) 0.046(4) 0.031(3) -0.005(3) -0.005(3) 0.001(3)
C56' 0.074(5) 0.044(4) 0.029(3) -0.003(3) -0.005(3) -0.012(3)
C46 0.079(5) 0.047(4) 0.031(3) -0.007(3) 0.002(3) -0.009(4)
C44' 0.060(4) 0.036(3) 0.031(3) -0.001(3) -0.002(3) 0.003(3)
C45' 0.074(5) 0.040(4) 0.025(3) -0.005(3) -0.001(3) -0.006(3)
C38' 0.070(5) 0.042(4) 0.023(3) -0.004(3) -0.006(3) -0.002(3)
C55' 0.072(5) 0.039(3) 0.027(3) -0.006(3) -0.003(3) 0.001(3)
C46' 0.071(5) 0.044(4) 0.028(3) -0.006(3) -0.005(3) 0.002(3)
C42 0.088(5) 0.044(4) 0.022(3) -0.004(3) -0.004(3) -0.009(4)
C57 0.072(5) 0.044(4) 0.027(3) -0.005(3) -0.001(3) -0.005(3)
C36 0.087(6) 0.044(4) 0.030(4) -0.005(3) 0.005(4) -0.010(4)
C54 0.073(5) 0.041(4) 0.027(3) -0.003(3) -0.002(3) -0.003(3)
C51 0.086(6) 0.041(4) 0.026(3) -0.005(3) -0.002(3) -0.001(4)
C36' 0.076(5) 0.033(3) 0.032(4) -0.003(3) -0.002(4) -0.008(4)
C44 0.061(4) 0.045(4) 0.030(3) -0.005(3) 0.001(3) 0.005(3)
C53' 0.057(4) 0.037(3) 0.030(3) 0.001(3) -0.002(3) -0.001(3)
C41' 0.081(5) 0.041(4) 0.025(3) -0.001(3) -0.001(3) 0.001(3)
C58 0.064(4) 0.049(4) 0.027(3) -0.004(3) 0.001(3) -0.001(3)
C56 0.070(5) 0.043(4) 0.030(3) -0.006(3) -0.002(3) 0.006(3)
C41 0.082(5) 0.045(4) 0.026(3) -0.004(3) -0.002(3) -0.010(3)
C71 0.081(6) 0.047(4) 0.024(3) -0.008(3) -0.004(3) 0.001(4)
C43 0.070(5) 0.048(4) 0.025(3) -0.004(3) -0.002(3) -0.005(3)
C64' 0.069(5) 0.042(4) 0.026(3) -0.004(3) -0.004(3) -0.003(3)
C67' 0.082(6) 0.032(3) 0.030(3) -0.004(3) 0.003(4) -0.002(4)
C64 0.081(6) 0.041(4) 0.027(3) -0.006(3) 0.000(3) 0.003(4)
C61 0.110(7) 0.038(4) 0.035(4) -0.006(3) -0.001(4) -0.004(4)
N5 0.092(5) 0.167(7) 0.108(5) 0.000(5) -0.003(4) -0.001(5)
C66' 0.068(5) 0.044(4) 0.025(3) -0.003(3) -0.002(3) -0.004(3)
C37 0.075(5) 0.041(4) 0.023(3) -0.004(3) -0.003(3) -0.007(3)
C40' 0.072(5) 0.039(4) 0.029(3) -0.002(3) -0.003(3) -0.004(3)
C61' 0.082(5) 0.040(4) 0.030(3) -0.007(3) -0.003(3) -0.004(3)
C47 0.155(9) 0.047(4) 0.026(4) 0.001(3) -0.012(4) -0.020(5)
C38 0.106(7) 0.049(4) 0.030(4) -0.009(3) -0.009(4) -0.007(4)
C51' 0.077(5) 0.037(4) 0.032(3) -0.001(3) -0.003(3) -0.003(3)
C53 0.067(5) 0.047(4) 0.033(3) -0.006(3) 0.001(3) -0.012(3)
C37' 0.073(5) 0.039(3) 0.025(3) -0.005(3) -0.001(3) -0.001(3)
C55 0.084(5) 0.041(4) 0.027(3) 0.001(3) -0.003(3) -0.008(3)
C66 0.066(5) 0.047(4) 0.028(3) -0.004(3) -0.002(3) 0.007(3)
C48 0.143(9) 0.042(4) 0.037(4) 0.000(3) -0.003(5) -0.020(5)
N6 0.107(5) 0.181(7) 0.110(6) -0.007(6) -0.008(5) -0.004(5)
C67 0.075(6) 0.038(4) 0.036(4) -0.006(3) -0.001(4) -0.001(4)
C70 0.057(5) 0.044(4) 0.033(4) -0.005(3) 0.003(4) -0.007(4)
C70' 0.056(5) 0.034(3) 0.025(3) -0.005(2) 0.001(4) -0.004(4)
C50 0.059(5) 0.049(5) 0.031(4) -0.005(3) -0.002(4) -0.001(4)
C39 0.093(8) 0.034(4) 0.033(4) -0.004(3) -0.002(6) -0.009(5)
C35 0.093(12) 0.040(5) 0.035(6) -0.007(4) -0.004(6) -0.017(7)
C63 0.070(6) 0.043(4) 0.022(3) -0.004(3) -0.007(4) -0.002(5)
C63' 0.053(5) 0.045(4) 0.033(4) -0.007(3) -0.009(4) -0.006(4)
C68 0.055(7) 0.044(5) 0.027(4) -0.008(3) -0.002(6) 0.004(6)
N5B 0.094(9) 0.105(9) 0.106(9) -0.015(8) -0.003(8) -0.007(7)
N6A 0.144(14) 0.150(14) 0.142(14) -0.030(9) 0.007(9) -0.015(9)
N6B 0.109(13) 0.119(13) 0.102(13) -0.020(9) -0.005(9) -0.014(9)
N5A 0.102(18) 0.117(18) 0.107(18) -0.014(10) -0.002(10) 0.000(10)
C62 0.060(5) 0.046(4) 0.025(3) -0.006(3) -0.005(3) 0.001(4)
C49' 0.063(5) 0.038(4) 0.028(3) -0.006(3) -0.006(3) 0.007(4)
C62' 0.048(4) 0.042(4) 0.025(3) -0.006(3) -0.003(3) -0.004(3)
C49 0.061(5) 0.052(5) 0.029(4) -0.007(3) 0.000(4) -0.007(4)

loop_
_atom_type_symbol
_atom_type_description
_atom_type_scat_dispersion_real
_atom_type_scat_dispersion_imag
_atom_type_scat_source
C C 0.0148 0.0070 'International Tables Vol C Tables 4.2.6.8 and 6.1.1.4'
H H 0.0000 0.0000 'International Tables Vol C Tables 4.2.6.8 and 6.1.1.4'
Co Co -0.6671 2.8827 'International Tables Vol C Tables 4.2.6.8 and 6.1.1.4'
N N 0.0253 0.0136 'International Tables Vol C Tables 4.2.6.8 and 6.1.1.4'
O O 0.0412 0.0250 'International Tables Vol C Tables 4.2.6.8 and 6.1.1.4'

loop_
_geom_angle_atom_site_label_1
_geom_angle_atom_site_label_2
_geom_angle_atom_site_label_3
_geom_angle
_geom_angle_site_symmetry_1
_geom_angle_site_symmetry_3
_geom_angle_publ_flag
O1 Co1 O6 117.86(9) . 1_564 ?
O1 Co1 N1 91.47(10) . . ?
O6 Co1 N1 91.06(9) 1_564 . ?
O1 Co1 N2 87.95(10) . 1_655 ?
O6 Co1 N2 87.71(10) 1_564 1_655 ?
N1 Co1 N2 178.22(11) . 1_655 ?
O1 Co1 O4 90.28(9) . 1_565 ?
O6 Co1 O4 151.69(9) 1_564 1_565 ?
N1 Co1 O4 91.19(10) . 1_565 ?
N2 Co1 O4 90.50(11) 1_655 1_565 ?
O1 Co1 O3 150.36(9) . 1_565 ?
O6 Co1 O3 91.58(8) 1_564 1_565 ?
N1 Co1 O3 91.37(10) . 1_565 ?
N2 Co1 O3 89.96(11) 1_655 1_565 ?
O4 Co1 O3 60.16(8) 1_565 1_565 ?
O1 Co1 C65 120.56(10) . 1_565 ?
O6 Co1 C65 121.36(10) 1_564 1_565 ?
N1 Co1 C65 92.10(13) . 1_565 ?
N2 Co1 C65 89.64(13) 1_655 1_565 ?
O4 Co1 C65 30.35(10) 1_565 1_565 ?
O3 Co1 C65 29.83(10) 1_565 1_565 ?
O5 Co2 O2 117.25(9) . 1_546 ?
O5 Co2 N3 87.62(10) . . ?
O2 Co2 N3 89.33(9) 1_546 . ?
O5 Co2 N4 90.88(11) . 1_655 ?
O2 Co2 N4 89.78(11) 1_546 1_655 ?
N3 Co2 N4 177.68(12) . 1_655 ?
O5 Co2 O8 90.91(9) . 1_545 ?
O2 Co2 O8 151.84(10) 1_546 1_545 ?
N3 Co2 O8 91.48(11) . 1_545 ?
N4 Co2 O8 90.32(12) 1_655 1_545 ?
O5 Co2 O7 150.59(9) . 1_545 ?
O2 Co2 O7 91.97(8) 1_546 1_545 ?
N3 Co2 O7 89.52(10) . 1_545 ?
N4 Co2 O7 92.66(12) 1_655 1_545 ?
O8 Co2 O7 59.90(9) 1_545 1_545 ?
O5 Co2 C52 120.87(10) . 1_545 ?
O2 Co2 C52 121.83(11) 1_546 1_545 ?
N3 Co2 C52 90.57(13) . 1_545 ?
N4 Co2 C52 91.73(14) 1_655 1_545 ?
O8 Co2 C52 30.03(10) 1_545 1_545 ?
O7 Co2 C52 29.87(10) 1_545 1_545 ?
C33 O2 Co2 121.37(19) . 1_564 ?
C72 O6 Co1 120.69(19) . 1_546 ?
C33 O1 Co1 161.7(2) . . ?
C65 O3 Co1 89.3(2) . 1_545 ?
C72 O5 Co2 167.0(2) . . ?
C52 O7 Co2 88.8(2) . 1_565 ?
C65 O4 Co1 89.40(19) . 1_545 ?
C52 O8 Co2 89.4(2) . 1_565 ?
C21 N3 C17 116.5(3) . . ?
C21 N3 Co2 122.2(2) . . ?
C17 N3 Co2 121.2(2) . . ?
C5 N1 C1 116.6(3) . . ?
C5 N1 Co1 121.4(2) . . ?
C1 N1 Co1 122.0(2) . . ?
C12 N2 C16 115.8(3) . . ?
C12 N2 Co1 120.9(2) . 1_455 ?
C16 N2 Co1 123.3(2) . 1_455 ?
O1 C33 O2 124.3(3) . . ?
O1 C33 C34 118.3(3) . . ?
O2 C33 C34 117.4(3) . . ?
O5 C72 O6 124.3(3) . . ?
O5 C72 C69 117.9(3) . . ?
O6 C72 C69 117.9(3) . . ?
C32 N4 C28 116.4(4) . . ?
C32 N4 Co2 121.3(3) . 1_455 ?
C28 N4 Co2 121.7(3) . 1_455 ?
N1 C5 C4 123.6(3) . . ?
N1 C5 H5 118.2 . . ?
C4 C5 H5 118.2 . . ?
C18 C19 C20 115.4(3) . . ?
C18 C19 C22 121.9(3) . . ?
C20 C19 C22 122.6(3) . . ?
C17 C18 C19 120.8(3) . . ?
C17 C18 H18 119.6 . . ?
C19 C18 H18 119.6 . . ?
N3 C17 C18 123.3(3) . . ?
N3 C17 H17 118.4 . . ?
C18 C17 H17 118.4 . . ?
C5 C4 C3 120.3(3) . . ?
C5 C4 H4 119.9 . . ?
C3 C4 H4 119.9 . . ?
O3 C65 O4 121.1(3) . . ?
O3 C65 C62 119.9(4) . . ?
O4 C65 C62 116.5(4) . . ?
O3 C65 C62' 118.6(4) . . ?
O4 C65 C62' 117.8(4) . . ?
O3 C65 Co1 60.91(18) . 1_545 ?
O4 C65 Co1 60.24(17) . 1_545 ?
C62 C65 Co1 165.6(5) . 1_545 ?
C62' C65 Co1 162.2(4) . 1_545 ?
C8 C9 C10 118.4(4) . . ?
C8 C9 C14 119.9(4) . . ?
C10 C9 C14 121.6(4) . . ?
C44 O9 C53 115.4(6) . . ?
N3 C21 C20 123.5(3) . . ?
N3 C21 H21 118.3 . . ?
C20 C21 H21 118.3 . . ?
C4 C3 C2 116.1(3) . . ?
C4 C3 C6 121.1(3) . . ?
C2 C3 C6 122.8(3) . . ?
C70' C69 C68' 113.7(7) . . ?
C68 C69 C70 115.8(8) . . ?
C68 C69 C72 120.2(7) . . ?
C70' C69 C72 119.5(4) . . ?
C68' C69 C72 120.2(7) . . ?
C70 C69 C72 116.7(4) . . ?
C7 C6 C11 117.9(3) . . ?
C7 C6 C3 122.0(4) . . ?
C11 C6 C3 120.1(3) . . ?
C27 C22 C23 116.7(4) . . ?
C27 C22 C19 124.1(4) . . ?
C23 C22 C19 119.1(4) . . ?
C35' C34 C33 124.9(6) . . ?
C39 C34 C33 123.1(5) . . ?
C35' C34 C39' 117.1(7) . . ?
C33 C34 C39' 113.9(5) . . ?
C39 C34 C35 115.6(8) . . ?
C33 C34 C35 116.2(7) . . ?
C13 C14 C15 117.0(4) . . ?
C13 C14 C9 121.1(4) . . ?
C15 C14 C9 121.8(4) . . ?
O7 C52 O8 121.9(3) . . ?
O7 C52 C49' 121.1(4) . . ?
O8 C52 C49' 114.5(4) . . ?
O7 C52 C49 115.5(4) . . ?
O8 C52 C49 120.4(4) . . ?
O7 C52 Co2 61.34(18) . 1_565 ?
O8 C52 Co2 60.56(18) . 1_565 ?
C49' C52 Co2 163.4(5) . 1_565 ?
C49 C52 Co2 164.9(4) . 1_565 ?
C21 C20 C19 120.5(3) . . ?
C21 C20 H20 119.7 . . ?
C19 C20 H20 119.7 . . ?
N1 C1 C2 123.5(3) . . ?
N1 C1 H1 118.3 . . ?
C2 C1 H1 118.3 . . ?
C44' O9' C53' 114.3(5) . . ?
C6 C11 C10 121.7(4) . . ?
C6 C11 H11 119.1 . . ?
C10 C11 H11 119.1 . . ?
C9 C10 C11 119.7(4) . . ?
C9 C10 N5B 127.0(8) . . ?
C11 C10 N5B 113.3(8) . . ?
C9 C10 H10 120.1 . . ?
C11 C10 H10 120.1 . . ?
N2 C16 C15 124.0(4) . . ?
N2 C16 H16 118.0 . . ?
C15 C16 H16 118.0 . . ?
C67' C68' C69 121.8(12) . . ?
C67' C68' H68' 119.1 . . ?
C69 C68' H68' 119.1 . . ?
C31 C30 C29 115.6(4) . . ?
C31 C30 C25 122.4(4) . . ?
C29 C30 C25 121.7(4) . . ?
C24 C23 C22 121.8(4) . . ?
C24 C23 N6B 108.5(15) . . ?
C22 C23 N6B 129.4(15) . . ?
C24 C23 H23 119.1 . . ?
C22 C23 H23 119.1 . . ?
C16 C15 C14 119.8(4) . . ?
C16 C15 H15 120.1 . . ?
C14 C15 H15 120.1 . . ?
C26 C25 C24 117.6(4) . . ?
C26 C25 C30 121.9(4) . . ?
C24 C25 C30 120.2(4) . . ?
C34 C35' C36' 124.0(9) . . ?
C34 C35' H35' 118.0 . . ?
C36' C35' H35' 118.0 . . ?
C6 C7 C8 120.3(4) . . ?
C6 C7 N5 122.1(5) . . ?
C8 C7 N5 117.1(5) . . ?
C6 C7 H7 119.9 . . ?
C8 C7 H7 119.9 . . ?
N2 C12 C13 124.3(4) . . ?
N2 C12 H12 117.9 . . ?
C13 C12 H12 117.9 . . ?
C23 C24 C25 119.3(5) . . ?
C23 C24 N6A 115.7(13) . . ?
C25 C24 N6A 125.0(13) . . ?
C23 C24 H24 120.3 . . ?
C25 C24 H24 120.3 . . ?
C1 C2 C3 120.0(3) . . ?
C1 C2 H2 120.0 . . ?
C3 C2 H2 120.0 . . ?
C14 C13 C12 119.0(4) . . ?
C14 C13 H13 120.5 . . ?
C12 C13 H13 120.5 . . ?
C9 C8 C7 121.9(5) . . ?
C9 C8 N5A 124(2) . . ?
C7 C8 N5A 114(2) . . ?
C9 C8 H8 119.0 . . ?
C7 C8 H8 119.0 . . ?
N4 C32 C31 123.1(4) . . ?
N4 C32 H32 118.5 . . ?
C31 C32 H32 118.5 . . ?
N4 C28 C29 123.2(4) . . ?
N4 C28 H28 118.4 . . ?
C29 C28 H28 118.4 . . ?
C22 C27 C26 122.4(5) . . ?
C22 C27 N6 121.1(5) . . ?
C26 C27 N6 115.3(6) . . ?
C22 C27 H27 118.8 . . ?
C26 C27 H27 118.8 . . ?
C28 C29 C30 119.3(4) . . ?
C28 C29 H29 120.3 . . ?
C30 C29 H29 120.3 . . ?
C25 C26 C27 122.0(5) . . ?
C25 C26 H26 119.0 . . ?
C27 C26 H26 119.0 . . ?
C38' C39' C34 117.5(7) . . ?
C38' C39' H39' 121.2 . . ?
C34 C39' H39' 121.2 . . ?
C49' C50' C51' 119.9(7) . . ?
C49' C50' H50' 120.1 . . ?
C51' C50' H50' 120.1 . . ?
C30 C31 C32 121.5(5) . . ?
C30 C31 H31 119.3 . . ?
C32 C31 H31 119.3 . . ?
C61' C60' C59' 120.7(6) . . ?
C61' C60' H60' 119.7 . . ?
C59' C60' H60' 119.7 . . ?
C44' C43' C42' 119.2(6) . . ?
C44' C43' H43' 120.4 . . ?
C42' C43' H43' 120.4 . . ?
C41' C42' C43' 118.5(6) . . ?
C41' C42' C46' 120.1(6) . . ?
C43' C42' C46' 121.3(6) . . ?
C64' C59' C60' 118.9(6) . . ?
C64' C59' C57' 122.9(6) . . ?
C60' C59' C57' 118.3(6) . . ?
C40 C45 C44 119.0(6) . . ?
C40 C45 H45 120.5 . . ?
C44 C45 H45 120.5 . . ?
C58' C57' C56' 119.1(6) . . ?
C58' C57' C59' 121.1(6) . . ?
C56' C57' C59' 119.7(6) . . ?
C61 C60 C59 121.1(7) . . ?
C61 C60 H60 119.5 . . ?
C59 C60 H60 119.5 . . ?
C57' C58' C53' 119.6(6) . . ?
C57' C58' H58' 120.2 . . ?
C53' C58' H58' 120.2 . . ?
C70' C71' C66' 120.7(6) . . ?
C70' C71' H71' 119.7 . . ?
C66' C71' H71' 119.7 . . ?
C49' C48' C47' 119.7(7) . . ?
C49' C48' H48' 120.2 . . ?
C47' C48' H48' 120.2 . . ?
C48' C47' C46' 120.2(6) . . ?
C48' C47' H47' 119.9 . . ?
C46' C47' H47' 119.9 . . ?
C53' C54' C55' 121.2(6) . . ?
C53' C54' H54' 119.4 . . ?
C55' C54' H54' 119.4 . . ?
C41 C40 C45 118.6(6) . . ?
C41 C40 C37 120.8(6) . . ?
C45 C40 C37 120.4(6) . . ?
C64 C59 C60 117.8(6) . . ?
C64 C59 C57 122.7(6) . . ?
C60 C59 C57 119.5(6) . . ?
C57' C56' C55' 121.6(7) . . ?
C57' C56' H56' 119.2 . . ?
C55' C56' H56' 119.2 . . ?
C51 C46 C47 118.8(6) . . ?
C51 C46 C42 123.7(7) . . ?
C47 C46 C42 117.5(6) . . ?
O9' C44' C43' 119.1(6) . . ?
O9' C44' C45' 119.6(6) . . ?
C43' C44' C45' 121.0(6) . . ?
C40' C45' C44' 120.3(6) . . ?
C40' C45' H45' 119.9 . . ?
C44' C45' H45' 119.9 . . ?
C37' C38' C39' 121.4(7) . . ?
C37' C38' H38' 119.3 . . ?
C39' C38' H38' 119.3 . . ?
C54' C55' C56' 117.8(6) . . ?
C54' C55' C66' 121.2(6) . . ?
C56' C55' C66' 121.0(6) . . ?
C51' C46' C47' 118.9(6) . . ?
C51' C46' C42' 122.5(6) . . ?
C47' C46' C42' 118.6(6) . . ?
C41 C42 C43 118.3(6) . . ?
C41 C42 C46 121.6(6) . . ?
C43 C42 C46 120.1(6) . . ?
C58 C57 C56 117.7(6) . . ?
C58 C57 C59 121.6(6) . . ?
C56 C57 C59 120.8(6) . . ?
C35 C36 C37 123.0(9) . . ?
C35 C36 H36 118.5 . . ?
C37 C36 H36 118.5 . . ?
C55 C54 C53 119.3(6) . . ?
C55 C54 C60 71.8(5) . 2_656 ?
C53 C54 C60 106.6(6) . 2_656 ?
C55 C54 H54 120.3 . . ?
C53 C54 H54 120.3 . . ?
C60 C54 H54 91.6 2_656 . ?
C46 C51 C50 120.7(7) . . ?
C46 C51 H51 119.6 . . ?
C50 C51 H51 119.6 . . ?
C35' C36' C37' 119.6(7) . . ?
C35' C36' H36' 120.2 . . ?
C37' C36' H36' 120.2 . . ?
C43 C44 O9 118.8(6) . . ?
C43 C44 C45 122.8(7) . . ?
O9 C44 C45 118.4(6) . . ?
C54' C53' O9' 120.3(6) . . ?
C54' C53' C58' 120.6(6) . . ?
O9' C53' C58' 118.8(5) . . ?
C40' C41' C42' 122.6(7) . . ?
C40' C41' H41' 118.7 . . ?
C42' C41' H41' 118.7 . . ?
C53 C58 C57 119.0(6) . . ?
C53 C58 H58 120.5 . . ?
C57 C58 H58 120.5 . . ?
C55 C56 C57 122.9(7) . . ?
C55 C56 H56 118.5 . . ?
C57 C56 H56 118.5 . . ?
C40 C41 C42 122.5(7) . . ?
C40 C41 H41 118.7 . . ?
C42 C41 H41 118.7 . . ?
C66 C71 C70 122.9(7) . . ?
C66 C71 H71 118.5 . . ?
C70 C71 H71 118.5 . . ?
C44 C43 C42 118.7(6) . . ?
C44 C43 H43 120.7 . . ?
C42 C43 H43 120.7 . . ?
C59' C64' C63' 120.6(7) . . ?
C59' C64' H64' 119.7 . . ?
C63' C64' H64' 119.7 . . ?
C68' C67' C66' 120.5(9) . . ?
C68' C67' H67' 119.8 . . ?
C66' C67' H67' 119.8 . . ?
C59 C64 C63 120.8(7) . . ?
C59 C64 H64 119.6 . . ?
C63 C64 H64 119.6 . . ?
C60 C61 C62 120.4(7) . . ?
C60 C61 H61 119.8 . . ?
C62 C61 H61 119.8 . . ?
C7 N5 H5A 110.6 . . ?
C7 N5 H5B 110.4 . . ?
H5A N5 H5B 108.3 . . ?
C67' C66' C71' 117.3(6) . . ?
C67' C66' C55' 122.1(6) . . ?
C71' C66' C55' 120.5(6) . . ?
C36 C37 C38 117.1(6) . . ?
C36 C37 C40 122.0(6) . . ?
C38 C37 C40 120.8(6) . . ?
C41' C40' C45' 118.4(6) . . ?
C41' C40' C37' 121.2(6) . . ?
C45' C40' C37' 120.4(6) . . ?
C60' C61' C62' 119.5(6) . . ?
C60' C61' H61' 120.2 . . ?
C62' C61' H61' 120.2 . . ?
C48 C47 C46 119.3(7) . . ?
C48 C47 C45 87.4(7) . 2_666 ?
C46 C47 C45 129.8(8) . 2_666 ?
C48 C47 H47 120.3 . . ?
C46 C47 H47 120.3 . . ?
C45 C47 H47 54.0 2_666 . ?
C39 C38 C37 122.3(7) . . ?
C39 C38 H38 118.8 . . ?
C37 C38 H38 118.8 . . ?
C46' C51' C50' 120.7(7) . . ?
C46' C51' H51' 119.6 . . ?
C50' C51' H51' 119.6 . . ?
O9 C53 C58 118.8(6) . . ?
O9 C53 C54 118.6(6) . . ?
C58 C53 C54 122.5(7) . . ?
C38' C37' C36' 119.3(6) . . ?
C38' C37' C40' 119.6(6) . . ?
C36' C37' C40' 121.0(6) . . ?
C56 C55 C54 118.5(6) . . ?
C56 C55 C66 121.1(6) . . ?
C54 C55 C66 120.2(6) . . ?
C56 C55 C60 108.9(6) . 2_656 ?
C54 C55 C60 63.0(5) . 2_656 ?
C66 C55 C60 93.1(5) . 2_656 ?
C71 C66 C67 117.3(6) . . ?
C71 C66 C55 120.6(6) . . ?
C67 C66 C55 122.0(6) . . ?
C47 C48 C49 121.8(7) . . ?
C47 C48 H48 119.1 . . ?
C49 C48 H48 119.1 . . ?
C27 N6 H6A 111.1 . . ?
C27 N6 H6B 114.5 . . ?
H6A N6 H6B 105.1 . . ?
C68 C67 C66 121.6(9) . . ?
C68 C67 H67 119.2 . . ?
C66 C67 H67 119.2 . . ?
C71 C70 C69 117.7(7) . . ?
C71 C70 H70 121.2 . . ?
C69 C70 H70 121.2 . . ?
C69 C70' C71' 123.5(6) . . ?
C69 C70' H70' 118.2 . . ?
C71' C70' H70' 118.2 . . ?
C49 C50 C51 120.4(7) . . ?
C49 C50 H50 119.8 . . ?
C51 C50 H50 119.8 . . ?
C34 C39 C38 123.3(8) . . ?
C34 C39 H39 118.4 . . ?
C38 C39 H39 118.4 . . ?
C36 C35 C34 117.0(11) . . ?
C36 C35 H35 121.5 . . ?
C34 C35 H35 121.5 . . ?
C62 C63 C64 120.7(7) . . ?
C62 C63 H63 119.6 . . ?
C64 C63 H63 119.6 . . ?
C64' C63' C62' 120.5(8) . . ?
C64' C63' H63' 119.7 . . ?
C62' C63' H63' 119.7 . . ?
C67 C68 C69 121.7(13) . . ?
C67 C68 H68 119.1 . . ?
C69 C68 H68 119.1 . . ?
C10 N5B H5BA 112.8 . . ?
C10 N5B H5BB 110.2 . . ?
H5BA N5B H5BB 105.8 . . ?
C24 N6A H6AA 109.5 . . ?
C24 N6A H6AB 109.3 . . ?
H6AA N6A H6AB 109.2 . . ?
C23 N6B H6BA 116.0 . . ?
C23 N6B H6BB 113.9 . . ?
H6BA N6B H6BB 102.9 . . ?
C8 N5A H5AA 107.9 . . ?
C8 N5A H5AB 113.1 . . ?
H5AA N5A H5AB 107.3 . . ?
C63 C62 C61 119.1(7) . . ?
C63 C62 C65 119.1(6) . . ?
C61 C62 C65 121.6(6) . . ?
C50' C49' C48' 120.7(7) . . ?
C50' C49' C52 115.9(7) . . ?
C48' C49' C52 122.8(6) . . ?
C63' C62' C61' 119.8(7) . . ?
C63' C62' C65 120.4(6) . . ?
C61' C62' C65 119.4(6) . . ?
C50 C49 C48 118.9(7) . . ?
C50 C49 C52 123.7(6) . . ?
C48 C49 C52 117.2(6) . . ?

loop_
_geom_bond_atom_site_label_1
_geom_bond_atom_site_label_2
_geom_bond_distance
_geom_bond_site_symmetry_2
_geom_bond_publ_flag
Co1 O1 2.022(2) . ?
Co1 O6 2.041(2) 1_564 ?
Co1 N1 2.131(3) . ?
Co1 N2 2.146(3) 1_655 ?
Co1 O4 2.175(2) 1_565 ?
Co1 O3 2.189(2) 1_565 ?
Co1 C65 2.505(3) 1_565 ?
Co2 O5 2.020(2) . ?
Co2 O2 2.033(2) 1_546 ?
Co2 N3 2.136(3) . ?
Co2 N4 2.142(3) 1_655 ?
Co2 O8 2.177(2) 1_545 ?
Co2 O7 2.194(2) 1_545 ?
Co2 C52 2.499(4) 1_545 ?
O2 C33 1.263(4) . ?
O2 Co2 2.032(2) 1_564 ?
O6 C72 1.250(4) . ?
O6 Co1 2.041(2) 1_546 ?
O1 C33 1.240(4) . ?
O3 C65 1.246(4) . ?
O3 Co1 2.189(2) 1_545 ?
O5 C72 1.240(4) . ?
O7 C52 1.245(4) . ?
O7 Co2 2.194(2) 1_565 ?
O4 C65 1.266(4) . ?
O4 Co1 2.174(2) 1_545 ?
O8 C52 1.251(5) . ?
O8 Co2 2.177(2) 1_565 ?
N3 C21 1.335(4) . ?
N3 C17 1.340(4) . ?
N1 C5 1.333(4) . ?
N1 C1 1.335(4) . ?
N2 C12 1.328(5) . ?
N2 C16 1.340(5) . ?
N2 Co1 2.146(3) 1_455 ?
C33 C34 1.481(4) . ?
C72 C69 1.487(4) . ?
N4 C32 1.320(5) . ?
N4 C28 1.337(5) . ?
N4 Co2 2.142(3) 1_455 ?
C5 C4 1.375(4) . ?
C5 H5 0.9500 . ?
C19 C18 1.375(5) . ?
C19 C20 1.409(5) . ?
C19 C22 1.492(5) . ?
C18 C17 1.374(5) . ?
C18 H18 0.9500 . ?
C17 H17 0.9500 . ?
C4 C3 1.384(5) . ?
C4 H4 0.9500 . ?
C65 C62 1.499(8) . ?
C65 C62' 1.581(7) . ?
C65 Co1 2.505(3) 1_545 ?
C9 C8 1.375(6) . ?
C9 C10 1.378(6) . ?
C9 C14 1.480(5) . ?
O9 C44 1.359(8) . ?
O9 C53 1.378(8) . ?
C21 C20 1.359(5) . ?
C21 H21 0.9500 . ?
C3 C2 1.394(5) . ?
C3 C6 1.482(5) . ?
C69 C68 1.381(17) . ?
C69 C70' 1.387(8) . ?
C69 C68' 1.440(16) . ?
C69 C70 1.476(9) . ?
C6 C7 1.374(6) . ?
C6 C11 1.389(5) . ?
C22 C27 1.325(6) . ?
C22 C23 1.410(6) . ?
C34 C35' 1.294(15) . ?
C34 C39 1.333(10) . ?
C34 C39' 1.530(10) . ?
C34 C35 1.565(15) . ?
C14 C13 1.380(6) . ?
C14 C15 1.386(6) . ?
C52 C49' 1.485(8) . ?
C52 C49 1.632(8) . ?
C52 Co2 2.499(4) 1_565 ?
C20 H20 0.9500 . ?
C1 C2 1.377(5) . ?
C1 H1 0.9500 . ?
O9' C44' 1.374(8) . ?
O9' C53' 1.390(8) . ?
C11 C10 1.393(5) . ?
C11 H11 0.9500 . ?
C10 N5B 1.55(2) . ?
C10 H10 0.9500 . ?
C16 C15 1.374(5) . ?
C16 H16 0.9500 . ?
C68' C67' 1.391(17) . ?
C68' H68' 0.9500 . ?
C30 C31 1.346(6) . ?
C30 C29 1.413(6) . ?
C30 C25 1.481(5) . ?
C23 C24 1.373(6) . ?
C23 N6B 1.43(4) . ?
C23 H23 0.9500 . ?
C15 H15 0.9500 . ?
C25 C26 1.347(7) . ?
C25 C24 1.402(7) . ?
C35' C36' 1.399(16) . ?
C35' H35' 0.9500 . ?
C7 C8 1.387(6) . ?
C7 N5 1.415(9) . ?
C7 H7 0.9500 . ?
C12 C13 1.394(6) . ?
C12 H12 0.9500 . ?
C24 N6A 1.56(3) . ?
C24 H24 0.9500 . ?
C2 H2 0.9500 . ?
C13 H13 0.9500 . ?
C8 N5A 1.39(5) . ?
C8 H8 0.9500 . ?
C32 C31 1.383(7) . ?
C32 H32 0.9500 . ?
C28 C29 1.380(6) . ?
C28 H28 0.9500 . ?
C27 C26 1.377(7) . ?
C27 N6 1.427(10) . ?
C27 H27 0.9500 . ?
C29 H29 0.9500 . ?
C26 H26 0.9500 . ?
C39' C38' 1.383(11) . ?
C39' H39' 0.9500 . ?
C50' C49' 1.373(11) . ?
C50' C51' 1.387(11) . ?
C50' H50' 0.9500 . ?
C31 H31 0.9500 . ?
C60' C61' 1.377(10) . ?
C60' C59' 1.425(10) . ?
C60' H60' 0.9500 . ?
C43' C44' 1.381(9) . ?
C43' C42' 1.414(9) . ?
C43' H43' 0.9500 . ?
C42' C41' 1.392(9) . ?
C42' C46' 1.490(9) . ?
C59' C64' 1.371(9) . ?
C59' C57' 1.488(9) . ?
C45 C40 1.392(10) . ?
C45 C44 1.410(9) . ?
C45 H45 0.9500 . ?
C57' C58' 1.373(9) . ?
C57' C56' 1.391(9) . ?
C60 C61 1.358(10) . ?
C60 C59 1.412(10) . ?
C60 H60 0.9500 . ?
C58' C53' 1.403(9) . ?
C58' H58' 0.9500 . ?
C71' C70' 1.388(10) . ?
C71' C66' 1.411(9) . ?
C71' H71' 0.9500 . ?
C48' C49' 1.380(10) . ?
C48' C47' 1.395(9) . ?
C48' H48' 0.9500 . ?
C47' C46' 1.397(10) . ?
C47' H47' 0.9500 . ?
C54' C53' 1.354(9) . ?
C54' C55' 1.391(10) . ?
C54' H54' 0.9500 . ?
C40 C41 1.386(9) . ?
C40 C37 1.487(9) . ?
C59 C64 1.378(9) . ?
C59 C57 1.474(9) . ?
C56' C55' 1.394(9) . ?
C56' H56' 0.9500 . ?
C46 C51 1.358(9) . ?
C46 C47 1.428(10) . ?
C46 C42 1.497(9) . ?
C44' C45' 1.395(9) . ?
C45' C40' 1.394(10) . ?
C45' H45' 0.9500 . ?
C38' C37' 1.382(9) . ?
C38' H38' 0.9500 . ?
C55' C66' 1.481(9) . ?
C46' C51' 1.387(10) . ?
C42 C41 1.398(9) . ?
C42 C43 1.427(10) . ?
C57 C58 1.407(10) . ?
C57 C56 1.415(9) . ?
C36 C35 1.380(19) . ?
C36 C37 1.400(10) . ?
C36 H36 0.9500 . ?
C54 C55 1.392(10) . ?
C54 C53 1.396(9) . ?
C54 C60 1.746(11) 2_656 ?
C54 H54 0.9500 . ?
C51 C50 1.403(11) . ?
C51 H51 0.9500 . ?
C36' C37' 1.404(10) . ?
C36' H36' 0.9500 . ?
C44 C43 1.357(9) . ?
C41' C40' 1.375(9) . ?
C41' H41' 0.9500 . ?
C58 C53 1.380(9) . ?
C58 H58 0.9500 . ?
C56 C55 1.381(9) . ?
C56 H56 0.9500 . ?
C41 H41 0.9500 . ?
C71 C66 1.376(10) . ?
C71 C70 1.395(10) . ?
C71 H71 0.9500 . ?
C43 H43 0.9500 . ?
C64' C63' 1.389(11) . ?
C64' H64' 0.9500 . ?
C67' C66' 1.403(9) . ?
C67' H67' 0.9500 . ?
C64 C63 1.401(11) . ?
C64 H64 0.9500 . ?
C61 C62 1.409(10) . ?
C61 H61 0.9500 . ?
N5 H5A 0.8887 . ?
N5 H5B 0.8881 . ?
C37 C38 1.410(10) . ?
C40' C37' 1.505(9) . ?
C61' C62' 1.396(9) . ?
C61' H61' 0.9500 . ?
C47 C48 1.352(11) . ?
C47 C45 1.832(12) 2_666 ?
C47 H47 0.9500 . ?
C38 C39 1.382(12) . ?
C38 H38 0.9500 . ?
C51' H51' 0.9500 . ?
C55 C66 1.475(9) . ?
C55 C60 1.862(12) 2_656 ?
C66 C67 1.407(10) . ?
C48 C49 1.394(11) . ?
C48 H48 0.9500 . ?
N6 H6A 0.9115 . ?
N6 H6B 0.9165 . ?
C67 C68 1.368(18) . ?
C67 H67 0.9500 . ?
C70 H70 0.9500 . ?
C70' H70' 0.9500 . ?
C50 C49 1.359(12) . ?
C50 H50 0.9500 . ?
C39 H39 0.9500 . ?
C35 H35 0.9500 . ?
C63 C62 1.356(12) . ?
C63 H63 0.9500 . ?
C63' C62' 1.391(12) . ?
C63' H63' 0.9500 . ?
C68 H68 0.9500 . ?
N5B H5BA 0.9455 . ?
N5B H5BB 0.9410 . ?
N6A H6AA 0.9132 . ?
N6A H6AB 0.9126 . ?
N6B H6BA 0.9422 . ?
N6B H6BB 0.9423 . ?
N5A H5AA 0.8931 . ?
N5A H5AB 0.8977 . ?

loop_
_geom_torsion_atom_site_label_1
_geom_torsion_atom_site_label_2
_geom_torsion_atom_site_label_3
_geom_torsion_atom_site_label_4
_geom_torsion
_geom_torsion_site_symmetry_1
_geom_torsion_site_symmetry_2
_geom_torsion_site_symmetry_3
_geom_torsion_site_symmetry_4
_geom_torsion_publ_flag
Co1 O1 C33 O2 76.6(8) . . . . ?
Co1 O1 C33 C34 -104.8(7) . . . . ?
Co2 O2 C33 O1 -0.7(4) 1_564 . . . ?
Co2 O2 C33 C34 -179.3(2) 1_564 . . . ?
Co2 O5 C72 O6 -74.0(10) . . . . ?
Co2 O5 C72 C69 106.7(9) . . . . ?
Co1 O6 C72 O5 -1.0(4) 1_546 . . . ?
Co1 O6 C72 C69 178.2(2) 1_546 . . . ?
C1 N1 C5 C4 -0.5(5) . . . . ?
Co1 N1 C5 C4 -178.8(2) . . . . ?
C20 C19 C18 C17 -0.6(5) . . . . ?
C22 C19 C18 C17 178.6(3) . . . . ?
C21 N3 C17 C18 0.8(5) . . . . ?
Co2 N3 C17 C18 -176.1(3) . . . . ?
C19 C18 C17 N3 0.1(6) . . . . ?
N1 C5 C4 C3 0.5(5) . . . . ?
Co1 O3 C65 O4 -2.2(4) 1_545 . . . ?
Co1 O3 C65 C62 -163.5(5) 1_545 . . . ?
Co1 O3 C65 C62' 159.6(5) 1_545 . . . ?
Co1 O4 C65 O3 2.2(4) 1_545 . . . ?
Co1 O4 C65 C62 164.1(5) 1_545 . . . ?
Co1 O4 C65 C62' -159.8(4) 1_545 . . . ?
C17 N3 C21 C20 -1.3(6) . . . . ?
Co2 N3 C21 C20 175.5(3) . . . . ?
C5 C4 C3 C2 -0.8(6) . . . . ?
C5 C4 C3 C6 180.0(3) . . . . ?
O5 C72 C69 C68 154.6(6) . . . . ?
O6 C72 C69 C68 -24.7(7) . . . . ?
O5 C72 C69 C70' -29.5(7) . . . . ?
O6 C72 C69 C70' 151.2(5) . . . . ?
O5 C72 C69 C68' -179.3(6) . . . . ?
O6 C72 C69 C68' 1.5(7) . . . . ?
O5 C72 C69 C70 5.7(6) . . . . ?
O6 C72 C69 C70 -173.6(5) . . . . ?
C4 C3 C6 C7 -146.7(5) . . . . ?
C2 C3 C6 C7 34.2(7) . . . . ?
C4 C3 C6 C11 34.0(6) . . . . ?
C2 C3 C6 C11 -145.1(4) . . . . ?
C18 C19 C22 C27 -147.8(5) . . . . ?
C20 C19 C22 C27 31.3(7) . . . . ?
C18 C19 C22 C23 36.4(6) . . . . ?
C20 C19 C22 C23 -144.4(4) . . . . ?
O1 C33 C34 C35' -165.9(8) . . . . ?
O2 C33 C34 C35' 12.8(9) . . . . ?
O1 C33 C34 C39 20.3(8) . . . . ?
O2 C33 C34 C39 -161.1(7) . . . . ?
O1 C33 C34 C39' -9.4(6) . . . . ?
O2 C33 C34 C39' 169.3(4) . . . . ?
O1 C33 C34 C35 174.1(8) . . . . ?
O2 C33 C34 C35 -7.3(9) . . . . ?
C8 C9 C14 C13 -39.8(7) . . . . ?
C10 C9 C14 C13 135.9(5) . . . . ?
C8 C9 C14 C15 143.2(5) . . . . ?
C10 C9 C14 C15 -41.1(7) . . . . ?
Co2 O7 C52 O8 0.0(4) 1_565 . . . ?
Co2 O7 C52 C49' 161.0(6) 1_565 . . . ?
Co2 O7 C52 C49 -163.4(5) 1_565 . . . ?
Co2 O8 C52 O7 0.0(4) 1_565 . . . ?
Co2 O8 C52 C49' -162.1(5) 1_565 . . . ?
Co2 O8 C52 C49 162.6(5) 1_565 . . . ?
N3 C21 C20 C19 0.9(7) . . . . ?
C18 C19 C20 C21 0.1(6) . . . . ?
C22 C19 C20 C21 -179.1(4) . . . . ?
C5 N1 C1 C2 0.8(7) . . . . ?
Co1 N1 C1 C2 179.1(4) . . . . ?
C7 C6 C11 C10 1.5(6) . . . . ?
C3 C6 C11 C10 -179.2(4) . . . . ?
C8 C9 C10 C11 -2.7(7) . . . . ?
C14 C9 C10 C11 -178.4(4) . . . . ?
C8 C9 C10 N5B 174.0(11) . . . . ?
C14 C9 C10 N5B -1.8(12) . . . . ?
C6 C11 C10 C9 0.5(6) . . . . ?
C6 C11 C10 N5B -176.6(9) . . . . ?
C12 N2 C16 C15 -2.0(6) . . . . ?
Co1 N2 C16 C15 178.1(3) 1_455 . . . ?
C70' C69 C68' C67' 19.1(12) . . . . ?
C72 C69 C68' C67' 170.5(8) . . . . ?
C27 C22 C23 C24 3.7(7) . . . . ?
C19 C22 C23 C24 179.8(4) . . . . ?
C27 C22 C23 N6B -168(2) . . . . ?
C19 C22 C23 N6B 8(2) . . . . ?
N2 C16 C15 C14 0.6(7) . . . . ?
C13 C14 C15 C16 2.4(7) . . . . ?
C9 C14 C15 C16 179.5(4) . . . . ?
C31 C30 C25 C26 -40.3(9) . . . . ?
C29 C30 C25 C26 146.1(6) . . . . ?
C31 C30 C25 C24 133.2(6) . . . . ?
C29 C30 C25 C24 -40.4(7) . . . . ?
C33 C34 C35' C36' 165.8(9) . . . . ?
C39' C34 C35' C36' 10.0(16) . . . . ?
C11 C6 C7 C8 -1.3(8) . . . . ?
C3 C6 C7 C8 179.4(5) . . . . ?
C11 C6 C7 N5 -173.3(7) . . . . ?
C3 C6 C7 N5 7.4(9) . . . . ?
C16 N2 C12 C13 0.4(8) . . . . ?
Co1 N2 C12 C13 -179.7(4) 1_455 . . . ?
C22 C23 C24 C25 -0.8(7) . . . . ?
N6B C23 C24 C25 172.6(17) . . . . ?
C22 C23 C24 N6A 178.0(16) . . . . ?
C26 C25 C24 C23 -4.0(8) . . . . ?
C30 C25 C24 C23 -177.8(4) . . . . ?
C26 C25 C24 N6A 177.4(18) . . . . ?
C30 C25 C24 N6A 3.5(19) . . . . ?
N1 C1 C2 C3 -1.2(8) . . . . ?
C4 C3 C2 C1 1.2(7) . . . . ?
C6 C3 C2 C1 -179.7(4) . . . . ?
C15 C14 C13 C12 -3.8(8) . . . . ?
C9 C14 C13 C12 179.1(5) . . . . ?
N2 C12 C13 C14 2.6(9) . . . . ?
C10 C9 C8 C7 3.0(9) . . . . ?
C14 C9 C8 C7 178.8(5) . . . . ?
C10 C9 C8 N5A -179(3) . . . . ?
C14 C9 C8 N5A -3(3) . . . . ?
C6 C7 C8 C9 -1.0(10) . . . . ?
N5 C7 C8 C9 171.5(7) . . . . ?
C6 C7 C8 N5A -179(3) . . . . ?
C28 N4 C32 C31 8.1(9) . . . . ?
Co2 N4 C32 C31 179.1(5) 1_455 . . . ?
C32 N4 C28 C29 -8.7(8) . . . . ?
Co2 N4 C28 C29 -179.6(4) 1_455 . . . ?
C23 C22 C27 C26 -1.7(9) . . . . ?
C19 C22 C27 C26 -177.6(6) . . . . ?
C23 C22 C27 N6 -168.2(8) . . . . ?
C19 C22 C27 N6 15.9(11) . . . . ?
N4 C28 C29 C30 1.1(9) . . . . ?
C31 C30 C29 C28 7.1(8) . . . . ?
C25 C30 C29 C28 -178.9(5) . . . . ?
C24 C25 C26 C27 6.0(10) . . . . ?
C30 C25 C26 C27 179.7(6) . . . . ?
C22 C27 C26 C25 -3.2(11) . . . . ?
N6 C27 C26 C25 164.0(8) . . . . ?
C35' C34 C39' C38' -12.2(12) . . . . ?
C33 C34 C39' C38' -170.6(6) . . . . ?
C29 C30 C31 C32 -7.9(10) . . . . ?
C25 C30 C31 C32 178.2(6) . . . . ?
N4 C32 C31 C30 0.3(11) . . . . ?
C44' C43' C42' C41' -0.8(11) . . . . ?
C44' C43' C42' C46' -178.0(7) . . . . ?
C61' C60' C59' C64' -0.1(12) . . . . ?
C61' C60' C59' C57' -179.4(8) . . . . ?
C64' C59' C57' C58' -42.4(11) . . . . ?
C60' C59' C57' C58' 136.9(8) . . . . ?
C64' C59' C57' C56' 139.9(8) . . . . ?
C60' C59' C57' C56' -40.9(11) . . . . ?
C56' C57' C58' C53' 0.4(11) . . . . ?
C59' C57' C58' C53' -177.4(6) . . . . ?
C49' C48' C47' C46' 2.2(13) . . . . ?
C44 C45 C40 C41 0.2(11) . . . . ?
C44 C45 C40 C37 -175.4(7) . . . . ?
C61 C60 C59 C64 1.5(13) . . . . ?
C61 C60 C59 C57 179.3(8) . . . . ?
C58' C57' C56' C55' -2.0(12) . . . . ?
C59' C57' C56' C55' 175.8(7) . . . . ?
C53' O9' C44' C43' 95.9(7) . . . . ?
C53' O9' C44' C45' -90.3(7) . . . . ?
C42' C43' C44' O9' 175.2(6) . . . . ?
C42' C43' C44' C45' 1.5(11) . . . . ?
O9' C44' C45' C40' -174.4(7) . . . . ?
C43' C44' C45' C40' -0.7(11) . . . . ?
C34 C39' C38' C37' 8.2(12) . . . . ?
C53' C54' C55' C56' 0.5(11) . . . . ?
C53' C54' C55' C66' 177.8(7) . . . . ?
C57' C56' C55' C54' 1.5(11) . . . . ?
C57' C56' C55' C66' -175.7(7) . . . . ?
C48' C47' C46' C51' -1.3(12) . . . . ?
C48' C47' C46' C42' 178.6(7) . . . . ?
C41' C42' C46' C51' 138.7(8) . . . . ?
C43' C42' C46' C51' -44.0(11) . . . . ?
C41' C42' C46' C47' -41.3(11) . . . . ?
C43' C42' C46' C47' 136.0(8) . . . . ?
C51 C46 C42 C41 -152.7(9) . . . . ?
C47 C46 C42 C41 30.2(12) . . . . ?
C51 C46 C42 C43 29.2(13) . . . . ?
C47 C46 C42 C43 -147.9(8) . . . . ?
C64 C59 C57 C58 32.6(12) . . . . ?
C60 C59 C57 C58 -145.1(8) . . . . ?
C64 C59 C57 C56 -148.1(8) . . . . ?
C60 C59 C57 C56 34.2(11) . . . . ?
C47 C46 C51 C50 -0.8(14) . . . . ?
C42 C46 C51 C50 -177.9(8) . . . . ?
C34 C35' C36' C37' -3.6(18) . . . . ?
C53 O9 C44 C43 -92.6(7) . . . . ?
C53 O9 C44 C45 88.9(7) . . . . ?
C40 C45 C44 C43 0.3(11) . . . . ?
C40 C45 C44 O9 178.7(6) . . . . ?
C55' C54' C53' O9' -176.1(6) . . . . ?
C55' C54' C53' C58' -2.1(11) . . . . ?
C44' O9' C53' C54' -89.7(7) . . . . ?
C44' O9' C53' C58' 96.2(7) . . . . ?
C57' C58' C53' C54' 1.6(11) . . . . ?
C57' C58' C53' O9' 175.7(6) . . . . ?
C43' C42' C41' C40' -0.8(12) . . . . ?
C46' C42' C41' C40' 176.6(7) . . . . ?
C56 C57 C58 C53 -2.4(11) . . . . ?
C59 C57 C58 C53 176.9(7) . . . . ?
C58 C57 C56 C55 3.6(12) . . . . ?
C59 C57 C56 C55 -175.7(7) . . . . ?
C45 C40 C41 C42 -2.2(12) . . . . ?
C37 C40 C41 C42 173.4(7) . . . . ?
C43 C42 C41 C40 3.6(12) . . . . ?
C46 C42 C41 C40 -174.5(7) . . . . ?
O9 C44 C43 C42 -177.2(7) . . . . ?
C45 C44 C43 C42 1.2(11) . . . . ?
C41 C42 C43 C44 -3.0(11) . . . . ?
C46 C42 C43 C44 175.1(7) . . . . ?
C60' C59' C64' C63' -0.3(12) . . . . ?
C57' C59' C64' C63' 179.0(8) . . . . ?
C69 C68' C67' C66' -13.4(15) . . . . ?
C60 C59 C64 C63 -0.8(13) . . . . ?
C57 C59 C64 C63 -178.6(8) . . . . ?
C59 C60 C61 C62 -0.1(14) . . . . ?
C68' C67' C66' C71' 2.7(13) . . . . ?
C68' C67' C66' C55' -173.9(9) . . . . ?
C70' C71' C66' C67' 1.3(12) . . . . ?
C70' C71' C66' C55' 177.9(7) . . . . ?
C54' C55' C66' C67' 30.2(11) . . . . ?
C56' C55' C66' C67' -152.6(8) . . . . ?
C54' C55' C66' C71' -146.2(7) . . . . ?
C56' C55' C66' C71' 30.9(11) . . . . ?
C35 C36 C37 C38 -1.2(16) . . . . ?
C35 C36 C37 C40 175.5(11) . . . . ?
C41 C40 C37 C36 163.1(8) . . . . ?
C45 C40 C37 C36 -21.4(12) . . . . ?
C41 C40 C37 C38 -20.3(12) . . . . ?
C45 C40 C37 C38 155.2(8) . . . . ?
C42' C41' C40' C45' 1.5(12) . . . . ?
C42' C41' C40' C37' -176.5(7) . . . . ?
C44' C45' C40' C41' -0.8(11) . . . . ?
C44' C45' C40' C37' 177.2(7) . . . . ?
C59' C60' C61' C62' -0.3(13) . . . . ?
C51 C46 C47 C48 2.0(15) . . . . ?
C42 C46 C47 C48 179.3(10) . . . . ?
C51 C46 C47 C45 -111.6(9) . . . 2_666 ?
C42 C46 C47 C45 65.7(11) . . . 2_666 ?
C36 C37 C38 C39 -1.2(14) . . . . ?
C40 C37 C38 C39 -178.0(9) . . . . ?
C47' C46' C51' C50' -0.7(12) . . . . ?
C42' C46' C51' C50' 179.4(8) . . . . ?
C49' C50' C51' C46' 1.9(14) . . . . ?
C44 O9 C53 C58 -93.8(7) . . . . ?
C44 O9 C53 C54 88.8(7) . . . . ?
C57 C58 C53 O9 -177.7(6) . . . . ?
C57 C58 C53 C54 -0.4(11) . . . . ?
C55 C54 C53 O9 179.7(7) . . . . ?
C60 C54 C53 O9 101.6(7) 2_656 . . . ?
C55 C54 C53 C58 2.4(11) . . . . ?
C60 C54 C53 C58 -75.7(9) 2_656 . . . ?
C39' C38' C37' C36' -1.8(12) . . . . ?
C39' C38' C37' C40' 173.5(8) . . . . ?
C35' C36' C37' C38' -1.1(14) . . . . ?
C35' C36' C37' C40' -176.4(9) . . . . ?
C41' C40' C37' C38' 35.8(11) . . . . ?
C45' C40' C37' C38' -142.2(8) . . . . ?
C41' C40' C37' C36' -149.0(8) . . . . ?
C45' C40' C37' C36' 33.0(11) . . . . ?
C57 C56 C55 C54 -1.7(12) . . . . ?
C57 C56 C55 C66 173.1(7) . . . . ?
C57 C56 C55 C60 67.1(9) . . . 2_656 ?
C53 C54 C55 C56 -1.2(11) . . . . ?
C60 C54 C55 C56 97.9(8) 2_656 . . . ?
C53 C54 C55 C66 -176.1(7) . . . . ?
C60 C54 C55 C66 -76.9(7) 2_656 . . . ?
C53 C54 C55 C60 -99.2(7) . . . 2_656 ?
C70 C71 C66 C67 0.4(13) . . . . ?
C70 C71 C66 C55 -176.5(8) . . . . ?
C56 C55 C66 C71 -26.4(12) . . . . ?
C54 C55 C66 C71 148.3(8) . . . . ?
C60 C55 C66 C71 88.0(8) 2_656 . . . ?
C56 C55 C66 C67 156.9(8) . . . . ?
C54 C55 C66 C67 -28.4(12) . . . . ?
C60 C55 C66 C67 -88.7(8) 2_656 . . . ?
C46 C47 C48 C49 -1.5(17) . . . . ?
C45 C47 C48 C49 133.6(10) 2_666 . . . ?
C71 C66 C67 C68 -0.1(14) . . . . ?
C55 C66 C67 C68 176.7(9) . . . . ?
C66 C71 C70 C69 -10.0(12) . . . . ?
C68 C69 C70 C71 18.9(11) . . . . ?
C72 C69 C70 C71 169.2(6) . . . . ?
C68' C69 C70' C71' -15.3(11) . . . . ?
C72 C69 C70' C71' -166.9(7) . . . . ?
C66' C71' C70' C69 5.8(13) . . . . ?
C46 C51 C50 C49 -1.0(14) . . . . ?
C33 C34 C39 C38 167.4(8) . . . . ?
C35 C34 C39 C38 13.4(15) . . . . ?
C37 C38 C39 C34 -5.9(17) . . . . ?
C37 C36 C35 C34 9.0(19) . . . . ?
C39 C34 C35 C36 -14.8(17) . . . . ?
C33 C34 C35 C36 -170.6(10) . . . . ?
C59 C64 C63 C62 -1.2(14) . . . . ?
C59' C64' C63' C62' 1.1(13) . . . . ?
C66 C67 C68 C69 10.4(15) . . . . ?
C70 C69 C68 C67 -19.4(12) . . . . ?
C72 C69 C68 C67 -168.6(8) . . . . ?
C64 C63 C62 C61 2.6(14) . . . . ?
C64 C63 C62 C65 -171.9(8) . . . . ?
C60 C61 C62 C63 -1.9(14) . . . . ?
C60 C61 C62 C65 172.3(8) . . . . ?
O3 C65 C62 C63 -20.4(11) . . . . ?
O4 C65 C62 C63 177.4(7) . . . . ?
Co1 C65 C62 C63 -109.4(14) 1_545 . . . ?
O3 C65 C62 C61 165.3(7) . . . . ?
O4 C65 C62 C61 3.2(11) . . . . ?
Co1 C65 C62 C61 76.3(17) 1_545 . . . ?
C51' C50' C49' C48' -1.0(14) . . . . ?
C51' C50' C49' C52 170.1(7) . . . . ?
C47' C48' C49' C50' -1.0(13) . . . . ?
C47' C48' C49' C52 -171.5(7) . . . . ?
O7 C52 C49' C50' 28.1(10) . . . . ?
O8 C52 C49' C50' -169.7(6) . . . . ?
Co2 C52 C49' C50' 121.5(12) 1_565 . . . ?
O7 C52 C49' C48' -161.0(7) . . . . ?
O8 C52 C49' C48' 1.3(10) . . . . ?
Co2 C52 C49' C48' -67.6(15) 1_565 . . . ?
C64' C63' C62' C61' -1.5(13) . . . . ?
C64' C63' C62' C65 171.5(7) . . . . ?
C60' C61' C62' C63' 1.0(13) . . . . ?
C60' C61' C62' C65 -172.0(7) . . . . ?
O3 C65 C62' C63' 25.1(10) . . . . ?
O4 C65 C62' C63' -172.5(6) . . . . ?
Co1 C65 C62' C63' 108.7(11) 1_545 . . . ?
O3 C65 C62' C61' -161.9(6) . . . . ?
O4 C65 C62' C61' 0.5(9) . . . . ?
Co1 C65 C62' C61' -78.3(13) 1_545 . . . ?
C51 C50 C49 C48 1.5(15) . . . . ?
C51 C50 C49 C52 -174.1(7) . . . . ?
C47 C48 C49 C50 -0.3(16) . . . . ?
C47 C48 C49 C52 175.6(9) . . . . ?
O7 C52 C49 C50 -12.7(11) . . . . ?
O8 C52 C49 C50 -176.4(7) . . . . ?
Co2 C52 C49 C50 -87.2(16) 1_565 . . . ?
O7 C52 C49 C48 171.6(7) . . . . ?
O8 C52 C49 C48 7.9(11) . . . . ?
Co2 C52 C49 C48 97.2(14) 1_565 . . . ?
